data_4302508
loop_
_publ_author_name
'Bretni S. Kennon'
'Jae-Hyuk Her'
'Peter W. Stephens'
'Joel S. Miller'

_publ_contact_author_address
; 
Department of Chemistry
University of Utah
315 S. 1400 E. RM 2124
Salt Lake City
Utah 84112-0850
USA
;
_publ_contact_author_email jsmiller@chem.utah.edu
_publ_contact_author_fax 801-581-8433
_publ_contact_author_name 'Joel S. Miller'
_publ_contact_author_phone 801-585-5455
_publ_section_title
;
Diruthenium Tetracarbonate Trianion, [RuII/III2(O2CO)4]3-, Based
Molecule-Based Magnets: Three-Dimensional Network Structure and
Two-Dimensional Magnetic Ordering
;
_journal_name_full 'Inorganic Chemistry'
_journal_page_first 6117
_journal_page_last 6123
_journal_paper_doi 10.1021/ic900470h
_journal_volume 48
_journal_year 2009
_chemical_formula_moiety 'C4 H8 Mn O16 Ru2 solvent'
_chemical_formula_structural 'Mn (H2 O)4 [Ru2 (C O3)4] solvent'
_chemical_formula_sum 'C4 H8 Mn O16 Ru2 en lv so t'
_chemical_name_systematic
;
Manganese diruthenium(II,III) tetracarbonate
;
_space_group_crystal_system orthorhombic
_space_group_IT_number 56
_space_group_name_H-M_alt 'P c c n'
_symmetry_space_group_name_Hall '-P 2ab 2ac'
_symmetry_space_group_name_H-M 'P c c n'
_cell_angle_alpha 90
_cell_angle_beta 90
_cell_angle_gamma 90
_cell_formula_units_Z 4
_cell_length_a 18.77290(16)
_cell_length_b 9.369720(86)
_cell_length_c 10.094610(88)
_cell_measurement_temperature 293
_cell_volume 1775.61(3)
_computing_cell_refinement TOPAS-Academic
_computing_data_collection SPEC
_computing_data_reduction TOPAS-Academic
_computing_structure_refinement TOPAS-Academic
_computing_structure_solution TOPAS-Academic
_diffrn_ambient_temperature 300
_diffrn_detector 'NaI scintillation counter'
_diffrn_measurement_device_type 'Huber diffractometer'
_diffrn_radiation_monochromator 'Si(111) channel cut'
_diffrn_radiation_type synchrotron
_diffrn_radiation_wavelength 0.696677
_diffrn_source synchrotron
_exptl_absorpt_coefficient_mu 29.1757
_exptl_absorpt_correction_type none
_pd_block_diffractogram_id C4H8MnO16Ru2-profile
_pd_char_colour red-brown
_pd_instr_location
;
X16C, National Synchrotron Light Source, Brookhaven National Laboratory
;
_pd_meas_2theta_range_inc 0.005
_pd_meas_2theta_range_max 52.000
_pd_meas_2theta_range_min 2.000
_pd_meas_number_of_points 10001
_pd_meas_scan_method step
_pd_proc_2theta_range_inc 0.005
_pd_proc_2theta_range_max 52.0
_pd_proc_2theta_range_min 2.0
_pd_proc_info_excluded_regions none
_pd_proc_ls_background_function
;
Chebyshev polynomial with 15 coefficients
;
_pd_proc_ls_pref_orient_corr
;
none
;
_pd_proc_ls_profile_function
;
Simple_Axial_model function with Rp=9999,Rs=330 in TOPAS-Academic.
;
_pd_proc_ls_prof_R_factor 0.042
_pd_proc_ls_prof_wR_expected 0.029
_pd_proc_ls_prof_wR_factor 0.052
_pd_proc_wavelength 0.696677
_pd_spec_mounting
;
capillary
;
_pd_spec_mount_mode transmission
_pd_spec_shape cylinder
_refine_ls_extinction_method none
_refine_ls_goodness_of_fit_all 1.813
_refine_ls_hydrogen_treatment undef
_refine_ls_number_parameters 87
_refine_ls_R_I_factor 0.015
_refine_ls_shift/su_max 0.001
_refine_ls_weighting_details 1/(sigma*sigma)
_refine_ls_weighting_scheme sigma
_cod_data_source_file ic900470h_si_002.cif
_cod_data_source_block C4H8MnO16Ru2
_cod_depositor_comments
;
The following automatic conversions were performed:
'_space_group_crystal_system' value 'Orthorhombic' changed to
'orthorhombic' according to
'/home/saulius/struct/CIF-dictionaries/cif_core.dic' dictionary named
'cif_core.dic' version 2.4.1 from 2010-06-29.

Automatic conversion script
Id: cif_fix_enum 1527 2010-12-29 10:47:43Z saulius 
;
_cod_original_cell_volume 1775.610(27)
_cod_original_formula_sum 'C4 H8 Mn O16 Ru2 solvent'
_cod_database_code 4302508

loop_
_symmetry_equiv_pos_site_id
_symmetry_equiv_pos_as_xyz
1 '-x, -y, -z'
2 '-x, y+1/2, -z+1/2'
3 '-x+1/2, -y+1/2, z'
4 '-x+1/2, y, z+1/2'
5 'x, -y+1/2, z+1/2'
6 'x, y, z'
7 'x+1/2, -y, -z+1/2'
8 'x+1/2, y+1/2, -z'

loop_
_atom_site_aniso_label
_atom_site_aniso_U_11
_atom_site_aniso_U_22
_atom_site_aniso_U_33
_atom_site_aniso_U_12
_atom_site_aniso_U_13
_atom_site_aniso_U_23
_atom_site_aniso_type_symbol
? ? ? ? ? ? ? ?

loop_
_atom_site_label
_atom_site_type_symbol
_atom_site_symmetry_multiplicity
_atom_site_fract_x
_atom_site_fract_y
_atom_site_fract_z
_atom_site_occupancy
_atom_site_B_iso_or_equiv
Mn2 Mn+2 4 0.25 0.25 0.68094(29) 1 2.466(66)
O11 O-2 8 0.14992(35) 0.39368(75) 0.16343(78) 1 4.58(17)
O12 O-2 8 0.29168(35) 0.39973(74) 0.33098(68) 1 4.58(17)
K13 K+1 8 0.07320(23) 0.50052(51) 0.93926(53) 0.6447(51) 7.20(23)
O14 O-2 8 0.69183(81) 0.1869(16) 0.1938(21) 0.766(19) 18.2(12)
O15 O-2 8 0.2077(13) 0.7037(28) 0.0470(28) 0.637(19) 29.8(21)
Ru1 Ru+3 8 -0.01343474 0.05978545 0.093888 1 0.990(20)
C3 C 8 -0.1338518 -0.0761224 -0.0244799 1 1.81(18)
O4 O 8 -0.1156338 0.001664153 0.07519701 1 1.518(81)
O5 O 8 -0.08876435 -0.1179068 -0.112579 1 1.518(81)
O6 O 8 -0.2000248 -0.1137554 -0.03658215 1 1.63(17)
C7 C 8 0.02535298 -0.2309303 0.1392362 1 1.81(18)
O8 O 8 0.005922874 -0.1165354 0.2001982 1 1.518(81)
O9 O 8 0.03279235 -0.2361063 0.01242223 1 1.518(81)
O10 O 8 0.03788686 -0.3450965 0.2080712 1 2.68(18)

loop_
_atom_type_symbol
_atom_type_description
_atom_type_scat_dispersion_real
_atom_type_scat_dispersion_imag
_atom_type_scat_source
_atom_type_scat_length_neutron
? ? ? ? ? ?

loop_
_geom_angle_atom_site_label_1
_geom_angle_atom_site_label_2
_geom_angle_atom_site_label_3
_geom_angle
_geom_angle_site_symmetry_1
_geom_angle_site_symmetry_2
_geom_angle_site_symmetry_3
O6 Mn2 O6 94.78(36) 4_454 1_555 5_544
O12 Mn2 O6 86.16(24) 2_544 1_555 4_454
O12 Mn2 O6 174.71(29) 2_544 1_555 5_544
O12 Mn2 O12 93.37(37) 7_454 1_555 2_544
O12 Mn2 O6 174.71(29) 7_454 1_555 4_454
O12 Mn2 O6 86.16(24) 7_454 1_555 5_544
O11 Mn2 O12 88.31(25) 7_454 1_555 7_454
O11 Mn2 O12 97.71(25) 7_454 1_555 2_544
O11 Mn2 O6 86.53(28) 7_454 1_555 4_454
O11 Mn2 O6 87.55(29) 7_454 1_555 5_544
O11 Mn2 O11 171.25(42) 2_544 1_555 7_454
O11 Mn2 O12 97.71(25) 2_544 1_555 7_454
O11 Mn2 O12 88.31(25) 2_544 1_555 2_544
O11 Mn2 O6 87.55(29) 2_544 1_555 4_454
O11 Mn2 O6 86.53(28) 2_544 1_555 5_544
C3 Mn2 O11 72.59(20) 5_544 1_555 2_544
C3 Mn2 O11 102.86(20) 5_544 1_555 7_454
C3 Mn2 O12 76.69(18) 5_544 1_555 7_454
C3 Mn2 O12 156.76(20) 5_544 1_555 2_544
C3 Mn2 O6 105.62(27) 5_544 1_555 4_454
C3 Mn2 O6 18.41(17) 5_544 1_555 5_544
C3 Mn2 C3 119.75(17) 4_454 1_555 5_544
C3 Mn2 O11 102.86(20) 4_454 1_555 2_544
C3 Mn2 O11 72.59(20) 4_454 1_555 7_454
C3 Mn2 O12 156.76(20) 4_454 1_555 7_454
C3 Mn2 O12 76.69(18) 4_454 1_555 2_544
C3 Mn2 O6 18.41(17) 4_454 1_555 4_454
C3 Mn2 O6 105.62(27) 4_454 1_555 5_544
K13 O11 Mn2 132.15(34) 1_556 1_555 2_545
O5 O11 K13 88.41(23) 6_555 1_555 1_556
O5 O11 Mn2 79.35(21) 6_555 1_555 2_545
O4 O11 O5 112.82(25) 5_544 1_555 6_555
O4 O11 K13 119.06(26) 5_544 1_555 1_556
O4 O11 Mn2 108.26(29) 5_544 1_555 2_545
O6 O11 O4 138.32(27) 6_555 1_555 5_544
O6 O11 O5 43.85(22) 6_555 1_555 6_555
O6 O11 K13 97.08(27) 6_555 1_555 1_556
O6 O11 Mn2 44.48(22) 6_555 1_555 2_545
O6 O11 O6 61.89(33) 3_445 1_555 6_555
O6 O11 O4 125.92(27) 3_445 1_555 5_544
O6 O11 O5 105.63(25) 3_445 1_555 6_555
O6 O11 K13 97.97(24) 3_445 1_555 1_556
O6 O11 Mn2 44.01(15) 3_445 1_555 2_545
O12 O11 O6 56.93(19) 1_555 1_555 3_445
O12 O11 O6 88.88(28) 1_555 1_555 6_555
O12 O11 O4 72.11(22) 1_555 1_555 5_544
O12 O11 O5 116.68(26) 1_555 1_555 6_555
O12 O11 K13 147.36(30) 1_555 1_555 1_556
O12 O11 Mn2 44.41(18) 1_555 1_555 2_545
O6 O12 Mn2 105.77(30) 5_544 1_555 2_545
O14 O12 O6 100.93(47) 5_444 1_555 5_544
O14 O12 Mn2 127.30(52) 5_444 1_555 2_545
K13 O12 O14 67.38(39) 7_455 1_555 5_444
K13 O12 O6 106.33(30) 7_455 1_555 5_544
K13 O12 Mn2 140.39(31) 7_455 1_555 2_545
O6 O12 K13 109.99(31) 3_445 1_555 7_455
O6 O12 O14 86.81(49) 3_445 1_555 5_444
O6 O12 O6 143.00(27) 3_445 1_555 5_544
O6 O12 Mn2 46.14(22) 3_445 1_555 2_545
O5 O12 O6 42.47(21) 3_445 1_555 3_445
O5 O12 K13 70.12(18) 3_445 1_555 7_455
O5 O12 O14 84.64(42) 3_445 1_555 5_444
O5 O12 O6 171.84(34) 3_445 1_555 5_544
O5 O12 Mn2 74.88(20) 3_445 1_555 2_545
O11 O12 O5 103.00(24) 1_555 1_555 3_445
O11 O12 O6 60.55(28) 1_555 1_555 3_445
O11 O12 K13 160.04(31) 1_555 1_555 7_455
O11 O12 O14 93.70(43) 1_555 1_555 5_444
O11 O12 O6 82.74(29) 1_555 1_555 5_544
O11 O12 Mn2 47.28(18) 1_555 1_555 2_545
O11 K13 O9 104.24(23) 1_554 1_555 1_544
O12 K13 O11 75.27(22) 7_454 1_555 1_554
O12 K13 O9 130.22(23) 7_454 1_555 1_544
O8 K13 O12 100.72(21) 2_544 1_555 7_454
O8 K13 O11 175.30(23) 2_544 1_555 1_554
O8 K13 O9 76.35(14) 2_544 1_555 1_544
O10 K13 O8 57.52(22) 6_554 1_555 2_544
O10 K13 O12 105.43(23) 6_554 1_555 7_454
O10 K13 O11 125.60(30) 6_554 1_555 1_554
O10 K13 O9 113.15(22) 6_554 1_555 1_544
K13 K13 O10 63.75(18) 6_543 1_555 6_554
K13 K13 O8 86.74(20) 6_543 1_555 2_544
K13 K13 O12 160.92(30) 6_543 1_555 7_454
K13 K13 O11 97.83(28) 6_543 1_555 1_554
K13 K13 O9 68.46(18) 6_543 1_555 1_544
O14 K13 K13 145.67(38) 3_544 1_555 6_543
O14 K13 O10 124.22(43) 3_544 1_555 6_554
O14 K13 O8 75.33(36) 3_544 1_555 2_544
O14 K13 O12 53.27(32) 3_544 1_555 7_454
O14 K13 O11 100.14(38) 3_544 1_555 1_554
O14 K13 O9 78.84(32) 3_544 1_555 1_544
O10 K13 O14 105.27(39) 1_544 1_555 3_544
O10 K13 K13 57.15(20) 1_544 1_555 6_543
O10 K13 O10 120.90(16) 1_544 1_555 6_554
O10 K13 O8 116.66(24) 1_544 1_555 2_544
O10 K13 O12 130.91(25) 1_544 1_555 7_454
O10 K13 O11 65.48(26) 1_544 1_555 1_554
O10 K13 O9 44.00(21) 1_544 1_555 1_544
O14 O14 O15 82.10(66) 8_345 1_555 3_455
O12 O14 O14 111.79(91) 5_454 1_555 8_345
O12 O14 O15 87.63(85) 5_454 1_555 3_455
O15 O14 O12 115.60(88) 4_444 1_555 5_454
O15 O14 O14 74.60(61) 4_444 1_555 8_345
O15 O14 O15 151.76(83) 4_444 1_555 3_455
K13 O14 O15 132.39(80) 3_454 1_555 4_444
K13 O14 O12 59.35(36) 3_454 1_555 5_454
K13 O14 O14 152.96(51) 3_454 1_555 8_345
K13 O14 O15 72.39(75) 3_454 1_555 3_455
O14 O15 O15 97.90(63) 3_545 1_555 8_435
O14 O15 O14 158.1(12) 4_544 1_555 3_545
O14 O15 O15 85.32(86) 4_544 1_555 8_435
O4 Ru1 O9 90.00000 1_555 1_555 6_555
O5 Ru1 O4 180.00000 6_555 1_555 1_555
O5 Ru1 O9 90.00000 6_555 1_555 6_555
O8 Ru1 O5 90.00000 1_555 1_555 6_555
O8 Ru1 O4 90.00000 1_555 1_555 1_555
O8 Ru1 O9 180.00000 1_555 1_555 6_555
O10 Ru1 O8 83.51(15) 5_544 1_555 1_555
O10 Ru1 O5 90.23(17) 5_544 1_555 6_555
O10 Ru1 O4 89.77(17) 5_544 1_555 1_555
O10 Ru1 O9 96.49(15) 5_544 1_555 6_555
Ru1 Ru1 O10 173.51(14) 6_555 1_555 5_544
Ru1 Ru1 O8 90.00000 6_555 1_555 1_555
Ru1 Ru1 O5 90.00000 6_555 1_555 6_555
Ru1 Ru1 O4 90.00000 6_555 1_555 1_555
Ru1 Ru1 O9 90.00000 6_555 1_555 6_555
C7 Ru1 Ru1 66.709(67) 1_555 1_555 6_555
C7 Ru1 O10 106.80(20) 1_555 1_555 5_544
C7 Ru1 O8 23.291(67) 1_555 1_555 1_555
C7 Ru1 O5 90.00000 1_555 1_555 6_555
C7 Ru1 O4 90.00000 1_555 1_555 1_555
C7 Ru1 O9 156.709(67) 1_555 1_555 6_555
C7 Ru1 C7 133.42(13) 6_555 1_555 1_555
C7 Ru1 Ru1 66.709(67) 6_555 1_555 6_555
C7 Ru1 O10 119.78(12) 6_555 1_555 5_544
C7 Ru1 O8 156.709(67) 6_555 1_555 1_555
C7 Ru1 O5 90.00000 6_555 1_555 6_555
C7 Ru1 O4 90.00000 6_555 1_555 1_555
C7 Ru1 O9 23.291(67) 6_555 1_555 6_555
C3 Ru1 C7 81.006(49) 1_555 1_555 6_555
C3 Ru1 C7 81.006(49) 1_555 1_555 1_555
C3 Ru1 Ru1 66.709(67) 1_555 1_555 6_555
C3 Ru1 O10 112.90(22) 1_555 1_555 5_544
C3 Ru1 O8 90.00000 1_555 1_555 1_555
C3 Ru1 O5 156.709(67) 1_555 1_555 6_555
C3 Ru1 O4 23.291(67) 1_555 1_555 1_555
C3 Ru1 O9 90.00000 1_555 1_555 6_555
C3 Ru1 C3 133.42(13) 6_555 1_555 1_555
C3 Ru1 C7 81.006(49) 6_555 1_555 6_555
C3 Ru1 C7 81.006(49) 6_555 1_555 1_555
C3 Ru1 Ru1 66.709(67) 6_555 1_555 6_555
C3 Ru1 O10 113.36(15) 6_555 1_555 5_544
C3 Ru1 O8 90.00000 6_555 1_555 1_555
C3 Ru1 O5 23.291(67) 6_555 1_555 6_555
C3 Ru1 O4 156.709(67) 6_555 1_555 1_555
C3 Ru1 O9 90.00000 6_555 1_555 6_555
O9 Ru1 C3 72.793(54) 1_555 1_555 6_555
O9 Ru1 C3 72.793(54) 1_555 1_555 1_555
O9 Ru1 C7 108.277(95) 1_555 1_555 6_555
O9 Ru1 C7 25.142(64) 1_555 1_555 1_555
O9 Ru1 Ru1 41.568(46) 1_555 1_555 6_555
O9 Ru1 O10 131.94(16) 1_555 1_555 5_544
O9 Ru1 O8 48.432(46) 1_555 1_555 1_555
O9 Ru1 O5 90.00000 1_555 1_555 6_555
O9 Ru1 O4 90.00000 1_555 1_555 1_555
O9 Ru1 O9 131.568(46) 1_555 1_555 6_555
O4 Ru1 O9 55.961(55) 6_555 1_555 1_555
O4 Ru1 C3 25.142(64) 6_555 1_555 6_555
O4 Ru1 C3 108.277(95) 6_555 1_555 1_555
O4 Ru1 C7 72.793(54) 6_555 1_555 6_555
O4 Ru1 C7 72.793(54) 6_555 1_555 1_555
O4 Ru1 Ru1 41.568(46) 6_555 1_555 6_555
O4 Ru1 O10 138.25(17) 6_555 1_555 5_544
O4 Ru1 O8 90.00000 6_555 1_555 1_555
O4 Ru1 O5 48.432(46) 6_555 1_555 6_555
O4 Ru1 O4 131.568(46) 6_555 1_555 1_555
O4 Ru1 O9 90.00000 6_555 1_555 6_555
O8 Ru1 O4 55.961(55) 6_555 1_555 6_555
O8 Ru1 O9 83.135(91) 6_555 1_555 1_555
O8 Ru1 C3 72.793(54) 6_555 1_555 6_555
O8 Ru1 C3 72.793(54) 6_555 1_555 1_555
O8 Ru1 C7 25.142(64) 6_555 1_555 6_555
O8 Ru1 C7 108.277(95) 6_555 1_555 1_555
O8 Ru1 Ru1 41.568(46) 6_555 1_555 6_555
O8 Ru1 O10 144.92(15) 6_555 1_555 5_544
O8 Ru1 O8 131.568(46) 6_555 1_555 1_555
O8 Ru1 O5 90.00000 6_555 1_555 6_555
O8 Ru1 O4 90.00000 6_555 1_555 1_555
O8 Ru1 O9 48.432(46) 6_555 1_555 6_555
O5 Ru1 O8 55.961(55) 1_555 1_555 6_555
O5 Ru1 O4 83.135(91) 1_555 1_555 6_555
O5 Ru1 O9 55.961(55) 1_555 1_555 1_555
O5 Ru1 C3 108.277(95) 1_555 1_555 6_555
O5 Ru1 C3 25.142(64) 1_555 1_555 1_555
O5 Ru1 C7 72.793(54) 1_555 1_555 6_555
O5 Ru1 C7 72.793(54) 1_555 1_555 1_555
O5 Ru1 Ru1 41.568(46) 1_555 1_555 6_555
O5 Ru1 O10 137.79(19) 1_555 1_555 5_544
O5 Ru1 O8 90.00000 1_555 1_555 1_555
O5 Ru1 O5 131.568(46) 1_555 1_555 6_555
O5 Ru1 O4 48.432(46) 1_555 1_555 1_555
O5 Ru1 O9 90.00000 1_555 1_555 6_555
O4 C3 O5 122.44(60) 1_555 1_555 1_555
O6 C3 O4 118.78(30) 1_555 1_555 1_555
O6 C3 O5 118.78(30) 1_555 1_555 1_555
Ru1 C3 O6 156.709(67) 1_555 1_555 1_555
Ru1 C3 O4 37.93(24) 1_555 1_555 1_555
Ru1 C3 O5 84.51(36) 1_555 1_555 1_555
Ru1 C3 Ru1 46.58(13) 6_555 1_555 1_555
Ru1 C3 O6 156.709(67) 6_555 1_555 1_555
Ru1 C3 O4 84.51(36) 6_555 1_555 1_555
Ru1 C3 O5 37.93(24) 6_555 1_555 1_555
Mn2 C3 Ru1 125.122(72) 4_554 1_555 6_555
Mn2 C3 Ru1 171.52(16) 4_554 1_555 1_555
Mn2 C3 O6 31.61(11) 4_554 1_555 1_555
Mn2 C3 O4 150.29(38) 4_554 1_555 1_555
Mn2 C3 O5 87.22(24) 4_554 1_555 1_555
Ru1 O4 C3 118.78(30) 1_555 1_555 1_555
O6 O4 Ru1 149.50(14) 1_555 1_555 1_555
O6 O4 C3 30.72(22) 1_555 1_555 1_555
O5 O4 O6 59.50(14) 1_555 1_555 1_555
O5 O4 Ru1 90.00000 1_555 1_555 1_555
O5 O4 C3 28.78(30) 1_555 1_555 1_555
O9 O4 O5 90.00000 6_555 1_555 1_555
O9 O4 O6 127.537(62) 6_555 1_555 1_555
O9 O4 Ru1 45.00000 6_555 1_555 1_555
O9 O4 C3 109.90(20) 6_555 1_555 1_555
O8 O4 O9 90.00000 1_555 1_555 6_555
O8 O4 O5 90.00000 1_555 1_555 1_555
O8 O4 O6 127.537(62) 1_555 1_555 1_555
O8 O4 Ru1 45.00000 1_555 1_555 1_555
O8 O4 C3 109.90(20) 1_555 1_555 1_555
O11 O4 O8 68.71(17) 5_554 1_555 1_555
O11 O4 O9 132.60(15) 5_554 1_555 6_555
O11 O4 O5 129.82(16) 5_554 1_555 1_555
O11 O4 O6 97.69(18) 5_554 1_555 1_555
O11 O4 Ru1 102.82(16) 5_554 1_555 1_555
O11 O4 C3 117.03(23) 5_554 1_555 1_555
O10 O4 O11 67.09(15) 5_544 1_555 5_554
O10 O4 O8 57.98(15) 5_544 1_555 1_555
O10 O4 O9 65.734(53) 5_544 1_555 6_555
O10 O4 O5 137.87(12) 5_544 1_555 1_555
O10 O4 O6 161.77(15) 5_544 1_555 1_555
O10 O4 Ru1 48.28(11) 5_544 1_555 1_555
O10 O4 C3 166.03(26) 5_544 1_555 1_555
Ru1 O4 O10 96.50(14) 6_555 1_555 5_544
Ru1 O4 O11 128.78(17) 6_555 1_555 5_554
Ru1 O4 O8 62.020(27) 6_555 1_555 1_555
Ru1 O4 O9 62.020(27) 6_555 1_555 6_555
Ru1 O4 O5 41.568(46) 6_555 1_555 1_555
Ru1 O4 O6 101.07(15) 6_555 1_555 1_555
Ru1 O4 Ru1 48.432(46) 6_555 1_555 1_555
Ru1 O4 C3 70.35(30) 6_555 1_555 1_555
Ru1 O5 C3 118.78(30) 6_555 1_555 1_555
O6 O5 Ru1 149.50(14) 1_555 1_555 6_555
O6 O5 C3 30.72(22) 1_555 1_555 1_555
O4 O5 O6 59.50(14) 1_555 1_555 1_555
O4 O5 Ru1 90.00000 1_555 1_555 6_555
O4 O5 C3 28.78(30) 1_555 1_555 1_555
O9 O5 O4 90.00000 1_555 1_555 1_555
O9 O5 O6 127.537(62) 1_555 1_555 1_555
O9 O5 Ru1 45.00000 1_555 1_555 6_555
O9 O5 C3 109.90(20) 1_555 1_555 1_555
O8 O5 O9 90.00000 6_555 1_555 1_555
O8 O5 O4 90.00000 6_555 1_555 1_555
O8 O5 O6 127.537(62) 6_555 1_555 1_555
O8 O5 Ru1 45.00000 6_555 1_555 6_555
O8 O5 C3 109.90(20) 6_555 1_555 1_555
O11 O5 O8 149.40(16) 6_555 1_555 6_555
O11 O5 O9 92.86(20) 6_555 1_555 1_555
O11 O5 O4 120.44(16) 6_555 1_555 1_555
O11 O5 O6 72.68(20) 6_555 1_555 1_555
O11 O5 Ru1 130.08(19) 6_555 1_555 6_555
O11 O5 C3 97.70(29) 6_555 1_555 1_555
O10 O5 O11 96.01(25) 2_555 1_555 6_555
O10 O5 O8 57.83(18) 2_555 1_555 6_555
O10 O5 O9 65.570(90) 2_555 1_555 1_555
O10 O5 O4 137.61(21) 2_555 1_555 1_555
O10 O5 O6 162.03(10) 2_555 1_555 1_555
O10 O5 Ru1 48.02(20) 2_555 1_555 6_555
O10 O5 C3 165.79(21) 2_555 1_555 1_555
Ru1 O5 O10 96.25(22) 1_555 1_555 2_555
Ru1 O5 O11 143.73(18) 1_555 1_555 6_555
Ru1 O5 O8 62.020(27) 1_555 1_555 6_555
Ru1 O5 O9 62.020(27) 1_555 1_555 1_555
Ru1 O5 O4 41.568(46) 1_555 1_555 1_555
Ru1 O5 O6 101.07(15) 1_555 1_555 1_555
Ru1 O5 Ru1 48.432(46) 1_555 1_555 6_555
Ru1 O5 C3 70.35(30) 1_555 1_555 1_555
O12 O5 Ru1 141.98(17) 3_555 1_555 1_555
O12 O5 O10 98.51(17) 3_555 1_555 2_555
O12 O5 O11 68.75(20) 3_555 1_555 6_555
O12 O5 O8 97.58(17) 3_555 1_555 6_555
O12 O5 O9 154.96(15) 3_555 1_555 1_555
O12 O5 O4 113.71(14) 3_555 1_555 1_555
O12 O5 O6 64.64(18) 3_555 1_555 1_555
O12 O5 Ru1 137.22(16) 3_555 1_555 6_555
O12 O5 C3 89.95(28) 3_555 1_555 1_555
Mn2 O6 C3 129.97(24) 4_554 1_555 1_555
O5 O6 Mn2 99.52(13) 1_555 1_555 4_554
O5 O6 C3 30.50(14) 1_555 1_555 1_555
O4 O6 O5 61.00(27) 1_555 1_555 1_555
O4 O6 Mn2 160.34(36) 1_555 1_555 4_554
O4 O6 C3 30.50(14) 1_555 1_555 1_555
O12 O6 O4 92.36(17) 5_554 1_555 1_555
O12 O6 O5 149.80(34) 5_554 1_555 1_555
O12 O6 Mn2 105.69(43) 5_554 1_555 4_554
O12 O6 C3 121.70(25) 5_554 1_555 1_555
O12 O6 O12 137.05(39) 3_555 1_555 5_554
O12 O6 O4 121.50(33) 3_555 1_555 1_555
O12 O6 O5 72.89(16) 3_555 1_555 1_555
O12 O6 Mn2 47.69(16) 3_555 1_555 4_554
O12 O6 C3 97.61(25) 3_555 1_555 1_555
O11 O6 O12 68.64(20) 6_555 1_555 3_555
O11 O6 O12 123.83(34) 6_555 1_555 5_554
O11 O6 O4 114.14(34) 6_555 1_555 1_555
O11 O6 O5 63.46(16) 6_555 1_555 1_555
O11 O6 Mn2 48.99(16) 6_555 1_555 4_554
O11 O6 C3 88.74(25) 6_555 1_555 1_555
O11 O6 O11 97.22(30) 3_555 1_555 6_555
O11 O6 O12 62.53(24) 3_555 1_555 3_555
O11 O6 O12 74.74(32) 3_555 1_555 5_554
O11 O6 O4 147.86(22) 3_555 1_555 1_555
O11 O6 O5 135.40(17) 3_555 1_555 1_555
O11 O6 Mn2 48.44(24) 3_555 1_555 4_554
O11 O6 C3 154.76(24) 3_555 1_555 1_555
O6 O6 O11 58.61(31) 8_555 1_555 3_555
O6 O6 O11 59.50(22) 8_555 1_555 6_555
O6 O6 O12 90.18(23) 8_555 1_555 3_555
O6 O6 O12 70.13(32) 8_555 1_555 5_554
O6 O6 O4 144.40(17) 8_555 1_555 1_555
O6 O6 O5 122.80(26) 8_555 1_555 1_555
O6 O6 Mn2 42.61(18) 8_555 1_555 4_554
O6 O6 C3 141.83(35) 8_555 1_555 1_555
O9 C7 O8 122.44(60) 1_555 1_555 1_555
O10 C7 O9 118.78(30) 1_555 1_555 1_555
O10 C7 O8 118.78(30) 1_555 1_555 1_555
Ru1 C7 O10 156.709(67) 6_555 1_555 1_555
Ru1 C7 O9 37.93(24) 6_555 1_555 1_555
Ru1 C7 O8 84.51(36) 6_555 1_555 1_555
Ru1 C7 Ru1 46.58(13) 1_555 1_555 6_555
Ru1 C7 O10 156.709(67) 1_555 1_555 1_555
Ru1 C7 O9 84.51(36) 1_555 1_555 1_555
Ru1 C7 O8 37.93(24) 1_555 1_555 1_555
Ru1 O8 C7 118.78(30) 1_555 1_555 1_555
O10 O8 Ru1 149.50(14) 1_555 1_555 1_555
O10 O8 C7 30.72(22) 1_555 1_555 1_555
O9 O8 O10 59.50(14) 1_555 1_555 1_555
O9 O8 Ru1 90.00000 1_555 1_555 1_555
O9 O8 C7 28.78(30) 1_555 1_555 1_555
O10 O8 O9 141.768(81) 5_544 1_555 1_555
O10 O8 O10 158.73(11) 5_544 1_555 1_555
O10 O8 Ru1 51.769(80) 5_544 1_555 1_555
O10 O8 C7 170.55(28) 5_544 1_555 1_555
O5 O8 O10 64.195(82) 6_555 1_555 5_544
O5 O8 O9 90.00000 6_555 1_555 1_555
O5 O8 O10 127.537(62) 6_555 1_555 1_555
O5 O8 Ru1 45.00000 6_555 1_555 1_555
O5 O8 C7 109.90(20) 6_555 1_555 1_555
O4 O8 O5 90.00000 1_555 1_555 6_555
O4 O8 O10 63.91(15) 1_555 1_555 5_544
O4 O8 O9 90.00000 1_555 1_555 1_555
O4 O8 O10 127.537(62) 1_555 1_555 1_555
O4 O8 Ru1 45.00000 1_555 1_555 1_555
O4 O8 C7 109.90(20) 1_555 1_555 1_555
K13 O8 O4 124.65(11) 2_545 1_555 1_555
K13 O8 O5 74.52(13) 2_545 1_555 6_555
K13 O8 O10 61.48(18) 2_545 1_555 5_544
K13 O8 O9 141.09(10) 2_545 1_555 1_555
K13 O8 O10 102.19(17) 2_545 1_555 1_555
K13 O8 Ru1 102.31(13) 2_545 1_555 1_555
K13 O8 C7 125.41(24) 2_545 1_555 1_555
Ru1 O8 K13 136.36(14) 6_555 1_555 2_545
Ru1 O8 O4 62.020(27) 6_555 1_555 1_555
Ru1 O8 O5 62.020(27) 6_555 1_555 6_555
Ru1 O8 O10 100.20(11) 6_555 1_555 5_544
Ru1 O8 O9 41.568(46) 6_555 1_555 1_555
Ru1 O8 O10 101.07(15) 6_555 1_555 1_555
Ru1 O8 Ru1 48.432(46) 6_555 1_555 1_555
Ru1 O8 C7 70.35(30) 6_555 1_555 1_555
Ru1 O9 C7 118.78(30) 6_555 1_555 1_555
O10 O9 Ru1 149.50(14) 1_555 1_555 6_555
O10 O9 C7 30.72(22) 1_555 1_555 1_555
O8 O9 O10 59.50(14) 1_555 1_555 1_555
O8 O9 Ru1 90.00000 1_555 1_555 6_555
O8 O9 C7 28.78(30) 1_555 1_555 1_555
K13 O9 O8 138.56(14) 1_566 1_555 1_555
K13 O9 O10 79.06(19) 1_566 1_555 1_555
K13 O9 Ru1 131.44(14) 1_566 1_555 6_555
K13 O9 C7 109.78(33) 1_566 1_555 1_555
O5 O9 K13 117.66(16) 1_555 1_555 1_566
O5 O9 O8 90.00000 1_555 1_555 1_555
O5 O9 O10 127.537(62) 1_555 1_555 1_555
O5 O9 Ru1 45.00000 1_555 1_555 6_555
O5 O9 C7 109.90(20) 1_555 1_555 1_555
O4 O9 O5 90.00000 6_555 1_555 1_555
O4 O9 K13 118.14(17) 6_555 1_555 1_566
O4 O9 O8 90.00000 6_555 1_555 1_555
O4 O9 O10 127.537(62) 6_555 1_555 1_555
O4 O9 Ru1 45.00000 6_555 1_555 6_555
O4 O9 C7 109.90(20) 6_555 1_555 1_555
Ru1 O9 O4 62.020(27) 1_555 1_555 6_555
Ru1 O9 O5 62.020(27) 1_555 1_555 1_555
Ru1 O9 K13 179.68(19) 1_555 1_555 1_566
Ru1 O9 O8 41.568(46) 1_555 1_555 1_555
Ru1 O9 O10 101.07(15) 1_555 1_555 1_555
Ru1 O9 Ru1 48.432(46) 1_555 1_555 6_555
Ru1 O9 C7 70.35(30) 1_555 1_555 1_555
O10 O9 Ru1 93.00(21) 2_555 1_555 1_555
O10 O9 O4 59.62(18) 2_555 1_555 6_555
O10 O9 O5 59.88(11) 2_555 1_555 1_555
O10 O9 K13 86.87(21) 2_555 1_555 1_566
O10 O9 O8 134.57(19) 2_555 1_555 1_555
O10 O9 O10 165.93(11) 2_555 1_555 1_555
O10 O9 Ru1 44.57(19) 2_555 1_555 6_555
O10 O9 C7 163.35(24) 2_555 1_555 1_555
O8 O10 C7 30.50(14) 1_555 1_555 1_555
O9 O10 O8 61.00(27) 1_555 1_555 1_555
O9 O10 C7 30.50(14) 1_555 1_555 1_555
Ru1 O10 O9 165.32(27) 5_554 1_555 1_555
Ru1 O10 O8 111.104(98) 5_554 1_555 1_555
Ru1 O10 C7 140.38(20) 5_554 1_555 1_555
O8 O10 Ru1 44.72(20) 5_554 1_555 5_554
O8 O10 O9 133.68(15) 5_554 1_555 1_555
O8 O10 O8 142.98(22) 5_554 1_555 1_555
O8 O10 C7 149.78(27) 5_554 1_555 1_555
K13 O10 O8 60.99(19) 6_554 1_555 5_554
K13 O10 Ru1 96.26(27) 6_554 1_555 5_554
K13 O10 O9 75.43(17) 6_554 1_555 1_555
K13 O10 O8 105.47(28) 6_554 1_555 1_555
K13 O10 C7 90.50(24) 6_554 1_555 1_555
O4 O10 K13 118.46(36) 5_554 1_555 6_554
O4 O10 O8 58.12(23) 5_554 1_555 5_554
O4 O10 Ru1 41.96(18) 5_554 1_555 5_554
O4 O10 O9 152.72(17) 5_554 1_555 1_555
O4 O10 O8 128.21(15) 5_554 1_555 1_555
O4 O10 C7 151.01(24) 5_554 1_555 1_555
O5 O10 O4 83.70(25) 2_554 1_555 5_554
O5 O10 K13 71.79(14) 2_554 1_555 6_554
O5 O10 O8 57.97(17) 2_554 1_555 5_554
O5 O10 Ru1 41.75(11) 2_554 1_555 5_554
O5 O10 O9 123.57(27) 2_554 1_555 1_555
O5 O10 O8 85.37(16) 2_554 1_555 1_555
O5 O10 C7 105.90(24) 2_554 1_555 1_555
K13 O10 O5 129.25(17) 1_566 1_555 2_554
K13 O10 O4 107.87(24) 1_566 1_555 5_554
K13 O10 K13 59.10(16) 1_566 1_555 6_554
K13 O10 O8 86.00(18) 1_566 1_555 5_554
K13 O10 Ru1 129.13(37) 1_566 1_555 5_554
K13 O10 O9 56.94(12) 1_566 1_555 1_555
K13 O10 O8 117.94(34) 1_566 1_555 1_555
K13 O10 C7 87.44(22) 1_566 1_555 1_555
O9 O10 K13 162.52(37) 2_554 1_555 1_566
O9 O10 O5 54.545(95) 2_554 1_555 2_554
O9 O10 O4 54.65(14) 2_554 1_555 5_554
O9 O10 K13 125.95(21) 2_554 1_555 6_554
O9 O10 O8 83.66(25) 2_554 1_555 5_554
O9 O10 Ru1 38.946(64) 2_554 1_555 5_554
O9 O10 O9 138.55(33) 2_554 1_555 1_555
O9 O10 O8 78.19(12) 2_554 1_555 1_555
O9 O10 C7 108.43(21) 2_554 1_555 1_555

loop_
_geom_bond_atom_site_label_1
_geom_bond_atom_site_label_2
_geom_bond_distance
_geom_bond_site_symmetry_1
_geom_bond_site_symmetry_2
Mn2 O6 2.1525(75) 1_555 5_544
Mn2 O6 2.1525(75) 1_555 4_454
Mn2 O12 2.2078(73) 1_555 2_544
Mn2 O12 2.2078(73) 1_555 7_454
Mn2 O11 2.3181(68) 1_555 7_454
Mn2 O11 2.3181(68) 1_555 2_544
Mn2 C3 3.1469(72) 1_555 5_544
Mn2 C3 3.1469(72) 1_555 4_454
O11 Mn2 2.3181(68) 1_555 2_545
O11 K13 2.8631(91) 1_555 1_556
O11 O5 2.8737(75) 1_555 6_555
O11 O4 2.8982(80) 1_555 5_544
O11 O6 3.0665(86) 1_555 6_555
O11 O6 3.095(12) 1_555 3_445
O11 O12 3.1537(97) 1_555 1_555
O12 Mn2 2.2078(73) 1_555 2_545
O12 O6 2.6989(90) 1_555 5_544
O12 O14 2.720(17) 1_555 5_444
O12 K13 2.9191(80) 1_555 7_455
O12 O6 2.9786(76) 1_555 3_445
O12 O5 3.1504(73) 1_555 3_445
O12 O11 3.1537(97) 1_555 1_555
K13 O9 2.6853(52) 1_555 1_544
K13 O11 2.8631(91) 1_555 1_554
K13 O12 2.9191(80) 1_555 7_454
K13 O8 2.9327(55) 1_555 2_544
K13 O10 2.9465(72) 1_555 6_554
K13 K13 3.0095(89) 1_555 6_543
K13 O14 3.132(17) 1_555 3_544
K13 O10 3.1457(57) 1_555 1_544
O14 O15 2.454(35) 1_555 3_455
O14 O14 2.484(30) 1_555 8_345
O14 O12 2.720(17) 1_555 5_454
O14 O15 2.826(35) 1_555 4_444
O14 K13 3.132(17) 1_555 3_454
O15 O15 1.810(47) 1_555 8_435
O15 O14 2.454(35) 1_555 3_545
O15 O14 2.826(35) 1_555 4_544
Ru1 O9 2.0033(29) 1_555 6_555
Ru1 O4 2.0033(29) 1_555 1_555
Ru1 O5 2.0033(29) 1_555 6_555
Ru1 O8 2.0033(29) 1_555 1_555
Ru1 O10 2.2364(86) 1_555 5_544
Ru1 Ru1 2.2589(16) 1_555 6_555
Ru1 C7 2.8565(75) 1_555 1_555
Ru1 C7 2.8565(75) 1_555 6_555
Ru1 C3 2.8565(75) 1_555 1_555
Ru1 C3 2.8565(75) 1_555 6_555
Ru1 O9 3.0192(23) 1_555 1_555
Ru1 O4 3.0192(23) 1_555 6_555
Ru1 O8 3.0192(23) 1_555 6_555
Ru1 O5 3.0192(23) 1_555 1_555
C3 O5 1.2886(38) 1_555 1_555
C3 O4 1.2886(38) 1_555 1_555
C3 O6 1.2971(70) 1_555 1_555
C3 Ru1 2.8565(75) 1_555 1_555
C3 Ru1 2.8565(75) 1_555 6_555
C3 Mn2 3.1469(72) 1_555 4_554
O4 C3 1.2886(38) 1_555 1_555
O4 Ru1 2.0033(29) 1_555 1_555
O4 O6 2.2255(90) 1_555 1_555
O4 O5 2.2589(16) 1_555 1_555
O4 O9 2.8331(41) 1_555 6_555
O4 O8 2.8331(41) 1_555 1_555
O4 O11 2.8982(80) 1_555 5_554
O4 O10 2.9964(94) 1_555 5_544
O4 Ru1 3.0192(23) 1_555 6_555
O5 C3 1.2886(38) 1_555 1_555
O5 Ru1 2.0033(29) 1_555 6_555
O5 O6 2.2255(90) 1_555 1_555
O5 O4 2.2589(16) 1_555 1_555
O5 O9 2.8331(41) 1_555 1_555
O5 O8 2.8331(41) 1_555 6_555
O5 O11 2.8737(75) 1_555 6_555
O5 O10 3.0085(55) 1_555 2_555
O5 Ru1 3.0192(23) 1_555 1_555
O5 O12 3.1504(73) 1_555 3_555
O6 C3 1.2971(70) 1_555 1_555
O6 Mn2 2.1525(75) 1_555 4_554
O6 O5 2.2255(90) 1_555 1_555
O6 O4 2.2255(90) 1_555 1_555
O6 O12 2.6989(90) 1_555 5_554
O6 O12 2.9786(76) 1_555 3_555
O6 O11 3.0665(86) 1_555 6_555
O6 O11 3.095(12) 1_555 3_555
O6 O6 3.168(19) 1_555 8_555
C7 O8 1.2886(38) 1_555 1_555
C7 O9 1.2886(38) 1_555 1_555
C7 O10 1.2971(70) 1_555 1_555
C7 Ru1 2.8565(75) 1_555 6_555
C7 Ru1 2.8565(75) 1_555 1_555
O8 C7 1.2886(38) 1_555 1_555
O8 Ru1 2.0033(29) 1_555 1_555
O8 O10 2.2255(90) 1_555 1_555
O8 O9 2.2589(16) 1_555 1_555
O8 O10 2.8288(97) 1_555 5_544
O8 O5 2.8331(41) 1_555 6_555
O8 O4 2.8331(41) 1_555 1_555
O8 K13 2.9327(55) 1_555 2_545
O8 Ru1 3.0192(23) 1_555 6_555
O9 C7 1.2886(38) 1_555 1_555
O9 Ru1 2.0033(29) 1_555 6_555
O9 O10 2.2255(90) 1_555 1_555
O9 O8 2.2589(16) 1_555 1_555
O9 K13 2.6853(52) 1_555 1_566
O9 O5 2.8331(41) 1_555 1_555
O9 O4 2.8331(41) 1_555 6_555
O9 Ru1 3.0192(23) 1_555 1_555
O9 O10 3.1666(37) 1_555 2_555
O10 C7 1.2971(70) 1_555 1_555
O10 O8 2.2255(90) 1_555 1_555
O10 O9 2.2255(90) 1_555 1_555
O10 Ru1 2.2364(86) 1_555 5_554
O10 O8 2.8288(97) 1_555 5_554
O10 K13 2.9465(72) 1_555 6_554
O10 O4 2.9964(94) 1_555 5_554
O10 O5 3.0085(55) 1_555 2_554
O10 K13 3.1457(57) 1_555 1_566
O10 O9 3.1666(37) 1_555 2_554
